data_7107345
loop_
_publ_author_name
'Sharon E. Baillie'
'Victoria L. Blair'
'David C. Blakemore'
'Duncan Hay'
'Alan R. Kennedy'
'David C. Pryde'
'Eva Hevia'

_publ_section_title
;
 New lithium-zincate approaches for the selective functionalisation of
 pyrazine: direct dideprotozincation vs. nucleophilic alkylation
;
_journal_name_full Chem.Commun.
_journal_page_first 1985
_journal_paper_doi 10.1039/c2cc16959b
_journal_volume 48
_journal_year 2012
_chemical_formula_moiety 'C25 H54 Li N5 Zn'
_chemical_formula_sum 'C25 H54 Li N5 Zn'
_chemical_formula_weight 497.04
_chemical_name_systematic
;
?
;
_space_group_IT_number 19
_symmetry_cell_setting orthorhombic
_symmetry_space_group_name_Hall 'P 2ac 2ab'
_symmetry_space_group_name_H-M 'P 21 21 21'
_atom_sites_solution_hydrogens geom
_atom_sites_solution_primary direct
_atom_sites_solution_secondary difmap
_audit_creation_method SHELXL-97
_cell_angle_alpha 90.00
_cell_angle_beta 90.00
_cell_angle_gamma 90.00
_cell_formula_units_Z 4
_cell_length_a 13.0384(8)
_cell_length_b 14.2144(8)
_cell_length_c 16.4829(8)
_cell_measurement_reflns_used 2636
_cell_measurement_temperature 123(2)
_cell_measurement_theta_max 30.2567
_cell_measurement_theta_min 2.8512
_cell_volume 3054.8(3)
_computing_cell_refinement
;
CrysAlisPro, Oxford Diffraction Ltd.,
Version 1.171.33.66 (release 28-04-2010 CrysAlis171 .NET)
(compiled Apr 28 2010,14:27:37)
;
_computing_data_collection
;
CrysAlisPro, Oxford Diffraction Ltd.,
Version 1.171.33.66 (release 28-04-2010 CrysAlis171 .NET)
(compiled Apr 28 2010,14:27:37)
;
_computing_data_reduction
;
CrysAlisPro, Oxford Diffraction Ltd.,
Version 1.171.33.66 (release 28-04-2010 CrysAlis171 .NET)
(compiled Apr 28 2010,14:27:37)
;
_computing_structure_refinement 'SHELXL-97 (Sheldrick, 1997)'
_diffrn_ambient_temperature 123(2)
_diffrn_measured_fraction_theta_full 0.999
_diffrn_measured_fraction_theta_max 0.999
_diffrn_measurement_device_type 'Oxford Diffraction Gemini, S'
_diffrn_measurement_method 'omega scans'
_diffrn_radiation_monochromator graphite
_diffrn_radiation_source 'fine-focus sealed tube'
_diffrn_radiation_type MoK\a
_diffrn_radiation_wavelength 0.71073
_diffrn_reflns_av_R_equivalents 0.0469
_diffrn_reflns_av_sigmaI/netI 0.1311
_diffrn_reflns_limit_h_max 16
_diffrn_reflns_limit_h_min -6
_diffrn_reflns_limit_k_max 10
_diffrn_reflns_limit_k_min -18
_diffrn_reflns_limit_l_max 13
_diffrn_reflns_limit_l_min -21
_diffrn_reflns_number 10176
_diffrn_reflns_theta_full 26.99
_diffrn_reflns_theta_max 26.99
_diffrn_reflns_theta_min 2.86
_diffrn_standards_decay_% 0
_exptl_absorpt_coefficient_mu 0.822
_exptl_absorpt_correction_T_max 1.00000
_exptl_absorpt_correction_T_min 0.99350
_exptl_absorpt_correction_type multi-scan
_exptl_absorpt_process_details
;
CrysAlisPro, Oxford Diffraction Ltd.,
Version 1.171.33.66 (release 28-04-2010 CrysAlis171 .NET)
(compiled Apr 28 2010,14:27:37)
Empirical absorption correction using spherical harmonics,
implemented in SCALE3 ABSPACK scaling algorithm.
;
_exptl_crystal_colour yellow
_exptl_crystal_density_diffrn 1.081
_exptl_crystal_density_method 'not measured'
_exptl_crystal_description block
_exptl_crystal_F_000 1088
_exptl_crystal_size_max 0.15
_exptl_crystal_size_mid 0.1
_exptl_crystal_size_min 0.1
_refine_diff_density_max 0.801
_refine_diff_density_min -0.353
_refine_diff_density_rms 0.048
_refine_ls_abs_structure_details 'Flack H D (1983), Acta Cryst. A39, 876-881'
_refine_ls_abs_structure_Flack 0.498(11)
_refine_ls_extinction_method none
_refine_ls_goodness_of_fit_ref 0.787
_refine_ls_hydrogen_treatment constr
_refine_ls_matrix_type full
_refine_ls_number_parameters 335
_refine_ls_number_reflns 5924
_refine_ls_number_restraints 116
_refine_ls_restrained_S_all 0.786
_refine_ls_R_factor_all 0.0829
_refine_ls_R_factor_gt 0.0447
_refine_ls_shift/su_max 0.002
_refine_ls_shift/su_mean 0.000
_refine_ls_structure_factor_coef Fsqd
_refine_ls_weighting_details 'calc w=1/[\s^2^(Fo^2^)+(0.0112P)^2^+0.0000P] where P=(Fo^2^+2Fc^2^)/3'
_refine_ls_weighting_scheme calc
_refine_ls_wR_factor_gt 0.0534
_refine_ls_wR_factor_ref 0.0580
_reflns_number_gt 3580
_reflns_number_total 5924
_reflns_threshold_expression I>2\s(I)
_cod_data_source_file c2cc16959b.txt
_cod_data_source_block vb16
_cod_database_code 7107345

loop_
_symmetry_equiv_pos_as_xyz
'x, y, z'
'-x+1/2, -y, z+1/2'
'x+1/2, -y+1/2, -z'
'-x, y+1/2, -z+1/2'

loop_
_atom_site_label
_atom_site_type_symbol
_atom_site_fract_x
_atom_site_fract_y
_atom_site_fract_z
_atom_site_U_iso_or_equiv
_atom_site_adp_type
_atom_site_occupancy
_atom_site_symmetry_multiplicity
_atom_site_calc_flag
_atom_site_refinement_flags
_atom_site_disorder_assembly
_atom_site_disorder_group
Zn1 Zn 0.90290(3) 0.52651(3) 0.89774(2) 0.03143(10) Uani 1 1 d . . .
Li1 Li 0.4261(4) 0.5362(4) 0.7911(3) 0.0352(15) Uani 1 1 d . . .
N1 N 0.7777(2) 0.55081(19) 0.82861(14) 0.0311(7) Uani 1 1 d . A .
N2 N 0.5749(2) 0.54763(19) 0.76886(15) 0.0373(8) Uani 1 1 d . A .
N3 N 0.4005(2) 0.4750(2) 0.90564(14) 0.0476(6) Uani 1 1 d DU A .
N4 N 0.3190(2) 0.44357(18) 0.74474(17) 0.0407(8) Uani 1 1 d DU A .
N5 N 0.3387(2) 0.64672(18) 0.74284(16) 0.0322(7) Uani 1 1 d DU A .
C1 C 0.7563(2) 0.4990(2) 0.75259(16) 0.0281(9) Uani 1 1 d . A .
H1 H 0.7840 0.4340 0.7601 0.034 Uiso 1 1 calc R . .
C2 C 0.6421(3) 0.4894(2) 0.74255(17) 0.0353(9) Uani 1 1 d . . .
H2 H 0.6178 0.4356 0.7143 0.042 Uiso 1 1 calc R A .
C3 C 0.6107(3) 0.6194(2) 0.81929(19) 0.0404(9) Uani 1 1 d . A .
H3 H 0.5685 0.6722 0.8309 0.048 Uiso 1 1 calc R . .
C4 C 0.7066(3) 0.6133(2) 0.85167(19) 0.0376(10) Uani 1 1 d . . .
H4 H 0.7243 0.6563 0.8935 0.045 Uiso 1 1 calc R A .
C5 C 0.8128(2) 0.5417(2) 0.67795(17) 0.0315(8) Uani 1 1 d . . .
C6 C 0.7792(3) 0.6426(2) 0.66185(19) 0.0454(11) Uani 1 1 d . A .
H6A H 0.7963 0.6819 0.7088 0.068 Uiso 1 1 calc R . .
H6B H 0.7050 0.6443 0.6526 0.068 Uiso 1 1 calc R . .
H6C H 0.8147 0.6667 0.6137 0.068 Uiso 1 1 calc R . .
C7 C 0.7885(2) 0.4810(2) 0.60315(17) 0.0468(9) Uani 1 1 d . A .
H7A H 0.8280 0.5038 0.5566 0.070 Uiso 1 1 calc R . .
H7B H 0.7150 0.4850 0.5909 0.070 Uiso 1 1 calc R . .
H7C H 0.8068 0.4154 0.6143 0.070 Uiso 1 1 calc R . .
C8 C 0.9289(2) 0.5411(2) 0.69201(17) 0.0407(9) Uani 1 1 d . A .
H8A H 0.9450 0.5773 0.7410 0.061 Uiso 1 1 calc R . .
H8B H 0.9635 0.5694 0.6452 0.061 Uiso 1 1 calc R . .
H8C H 0.9525 0.4761 0.6988 0.061 Uiso 1 1 calc R . .
C9 C 0.9302(3) 0.3875(2) 0.91570(19) 0.0403(11) Uani 1 1 d . . .
C10 C 0.8292(3) 0.3379(2) 0.9330(2) 0.0556(12) Uani 1 1 d . . .
H10A H 0.8414 0.2701 0.9385 0.083 Uiso 1 1 calc R . .
H10B H 0.7815 0.3491 0.8881 0.083 Uiso 1 1 calc R . .
H10C H 0.7998 0.3624 0.9834 0.083 Uiso 1 1 calc R . .
C11 C 0.9792(3) 0.3380(2) 0.8432(2) 0.0563(12) Uani 1 1 d . . .
H11A H 0.9933 0.2723 0.8573 0.085 Uiso 1 1 calc R . .
H11B H 1.0435 0.3696 0.8290 0.085 Uiso 1 1 calc R . .
H11C H 0.9322 0.3402 0.7968 0.085 Uiso 1 1 calc R . .
C12 C 0.9973(4) 0.3747(3) 0.9902(2) 0.0823(16) Uani 1 1 d . . .
H12A H 1.0663 0.3989 0.9790 0.123 Uiso 1 1 calc R . .
H12B H 1.0015 0.3076 1.0038 0.123 Uiso 1 1 calc R . .
H12C H 0.9675 0.4092 1.0360 0.123 Uiso 1 1 calc R . .
C13 C 0.9684(3) 0.6472(2) 0.93799(18) 0.0375(10) Uani 1 1 d . . .
C14 C 1.0823(3) 0.6287(3) 0.9525(2) 0.0639(12) Uani 1 1 d . . .
H14A H 1.1151 0.6862 0.9725 0.096 Uiso 1 1 calc R . .
H14B H 1.1148 0.6094 0.9016 0.096 Uiso 1 1 calc R . .
H14C H 1.0902 0.5786 0.9929 0.096 Uiso 1 1 calc R . .
C15 C 0.9237(3) 0.6790(2) 1.01917(17) 0.0499(11) Uani 1 1 d . . .
H15A H 0.8499 0.6902 1.0131 0.075 Uiso 1 1 calc R . .
H15B H 0.9574 0.7373 1.0365 0.075 Uiso 1 1 calc R . .
H15C H 0.9350 0.6300 1.0600 0.075 Uiso 1 1 calc R . .
C16 C 0.9601(3) 0.7287(2) 0.87850(19) 0.0714(15) Uani 1 1 d . . .
H16A H 0.9990 0.7825 0.8992 0.107 Uiso 1 1 calc R . .
H16B H 0.8879 0.7464 0.8722 0.107 Uiso 1 1 calc R . .
H16C H 0.9879 0.7095 0.8258 0.107 Uiso 1 1 calc R . .
C17 C 0.490(2) 0.416(3) 0.922(2) 0.072(3) Uani 0.671(6) 1 d PD A 1
H17A H 0.4821 0.3904 0.9772 0.108 Uiso 0.671(6) 1 d PR A 1
H17B H 0.5536 0.4526 0.9193 0.108 Uiso 0.671(6) 1 d PR A 1
H17C H 0.4932 0.3640 0.8832 0.108 Uiso 0.671(6) 1 d PR A 1
C18 C 0.3933(11) 0.5377(18) 0.9760(12) 0.084(5) Uani 0.671(6) 1 d PD A 1
H18A H 0.4589 0.5702 0.9837 0.125 Uiso 0.671(6) 1 calc PR A 1
H18B H 0.3773 0.5007 1.0246 0.125 Uiso 0.671(6) 1 calc PR A 1
H18C H 0.3390 0.5841 0.9668 0.125 Uiso 0.671(6) 1 calc PR A 1
C19 C 0.3012(5) 0.4266(5) 0.8959(4) 0.0543(17) Uani 0.671(6) 1 d PDU A 1
H19A H 0.2445 0.4726 0.9004 0.065 Uiso 0.671(6) 1 calc PR A 1
H19B H 0.2926 0.3789 0.9391 0.065 Uiso 0.671(6) 1 calc PR A 1
C20 C 0.2981(6) 0.3795(4) 0.8134(4) 0.0513(18) Uani 0.671(6) 1 d PDU A 1
H20A H 0.3493 0.3281 0.8126 0.062 Uiso 0.671(6) 1 calc PR A 1
H20B H 0.2296 0.3509 0.8057 0.062 Uiso 0.671(6) 1 calc PR A 1
C21 C 0.3494(17) 0.3911(6) 0.6723(6) 0.070(4) Uani 0.671(6) 1 d PD A 1
H21A H 0.2946 0.3474 0.6572 0.104 Uiso 0.671(6) 1 calc PR A 1
H21B H 0.4123 0.3557 0.6837 0.104 Uiso 0.671(6) 1 calc PR A 1
H21C H 0.3619 0.4351 0.6276 0.104 Uiso 0.671(6) 1 calc PR A 1
C22 C 0.2315(5) 0.5087(4) 0.7305(4) 0.0421(17) Uani 0.671(6) 1 d PDU A 1
H22A H 0.1992 0.5254 0.7829 0.050 Uiso 0.671(6) 1 calc PR A 1
H22B H 0.1793 0.4774 0.6963 0.050 Uiso 0.671(6) 1 calc PR A 1
C23 C 0.2690(5) 0.5965(4) 0.6888(4) 0.0402(17) Uani 0.671(6) 1 d PDU A 1
H23A H 0.3050 0.5797 0.6380 0.048 Uiso 0.671(6) 1 calc PR A 1
H23B H 0.2100 0.6373 0.6748 0.048 Uiso 0.671(6) 1 calc PR A 1
C24 C 0.2847(7) 0.7047(5) 0.8013(6) 0.0367(19) Uani 0.671(6) 1 d PD A 1
H24A H 0.2417 0.7504 0.7726 0.055 Uiso 0.671(6) 1 calc PR A 1
H24B H 0.3345 0.7382 0.8352 0.055 Uiso 0.671(6) 1 calc PR A 1
H24C H 0.2415 0.6648 0.8356 0.055 Uiso 0.671(6) 1 calc PR A 1
C25 C 0.4034(7) 0.7124(4) 0.6944(4) 0.0450(19) Uani 0.671(6) 1 d PD A 1
H25A H 0.4511 0.7454 0.7305 0.068 Uiso 0.671(6) 1 calc PR A 1
H25B H 0.3594 0.7583 0.6669 0.068 Uiso 0.671(6) 1 calc PR A 1
H25C H 0.4423 0.6767 0.6539 0.068 Uiso 0.671(6) 1 calc PR A 1
C17A C 0.495(4) 0.426(5) 0.930(5) 0.072(3) Uani 0.329(6) 1 d PD A 2
H17D H 0.5230 0.3976 0.8804 0.108 Uiso 0.329(6) 1 d PR A 2
H17E H 0.4835 0.3761 0.9705 0.108 Uiso 0.329(6) 1 d PR A 2
H17F H 0.5435 0.4719 0.9515 0.108 Uiso 0.329(6) 1 d PR A 2
C18A C 0.352(3) 0.534(4) 0.968(3) 0.084(5) Uani 0.329(6) 1 d PD A 2
H18D H 0.3911 0.5927 0.9741 0.125 Uiso 0.329(6) 1 calc PR A 2
H18E H 0.3524 0.5001 1.0202 0.125 Uiso 0.329(6) 1 calc PR A 2
H18F H 0.2817 0.5483 0.9525 0.125 Uiso 0.329(6) 1 calc PR A 2
C19A C 0.3431(10) 0.3867(7) 0.8826(9) 0.0543(17) Uani 0.329(6) 1 d PDU A 2
H19C H 0.3084 0.3606 0.9311 0.065 Uiso 0.329(6) 1 calc PR A 2
H19D H 0.3920 0.3390 0.8622 0.065 Uiso 0.329(6) 1 calc PR A 2
C20A C 0.2638(9) 0.4085(11) 0.8173(7) 0.0513(18) Uani 0.329(6) 1 d PDU A 2
H20C H 0.2245 0.3511 0.8036 0.062 Uiso 0.329(6) 1 calc PR A 2
H20D H 0.2151 0.4568 0.8370 0.062 Uiso 0.329(6) 1 calc PR A 2
C21A C 0.351(4) 0.3610(14) 0.6969(16) 0.070(4) Uani 0.329(6) 1 d PD A 2
H21D H 0.2929 0.3386 0.6644 0.104 Uiso 0.329(6) 1 calc PR A 2
H21E H 0.3733 0.3108 0.7337 0.104 Uiso 0.329(6) 1 calc PR A 2
H21F H 0.4076 0.3785 0.6610 0.104 Uiso 0.329(6) 1 calc PR A 2
C22A C 0.2476(12) 0.4981(8) 0.6937(7) 0.0421(17) Uani 0.329(6) 1 d PDU A 2
H22C H 0.1790 0.4683 0.6947 0.050 Uiso 0.329(6) 1 calc PR A 2
H22D H 0.2723 0.4983 0.6369 0.050 Uiso 0.329(6) 1 calc PR A 2
C23A C 0.2396(8) 0.5988(9) 0.7244(9) 0.0402(17) Uani 0.329(6) 1 d PDU A 2
H23C H 0.2026 0.6365 0.6833 0.048 Uiso 0.329(6) 1 calc PR A 2
H23D H 0.1973 0.5987 0.7743 0.048 Uiso 0.329(6) 1 calc PR A 2
C24A C 0.3183(15) 0.7259(11) 0.7968(14) 0.0367(19) Uani 0.329(6) 1 d PD A 2
H24D H 0.2760 0.7046 0.8424 0.055 Uiso 0.329(6) 1 calc PR A 2
H24E H 0.2818 0.7751 0.7669 0.055 Uiso 0.329(6) 1 calc PR A 2
H24F H 0.3833 0.7510 0.8174 0.055 Uiso 0.329(6) 1 calc PR A 2
C25A C 0.3966(16) 0.6706(10) 0.6708(8) 0.0450(19) Uani 0.329(6) 1 d PD A 2
H25D H 0.4645 0.6939 0.6865 0.068 Uiso 0.329(6) 1 calc PR A 2
H25E H 0.3602 0.7195 0.6404 0.068 Uiso 0.329(6) 1 calc PR A 2
H25F H 0.4044 0.6145 0.6367 0.068 Uiso 0.329(6) 1 calc PR A 2

loop_
_atom_site_aniso_label
_atom_site_aniso_U_11
_atom_site_aniso_U_22
_atom_site_aniso_U_33
_atom_site_aniso_U_23
_atom_site_aniso_U_13
_atom_site_aniso_U_12
Zn1 0.0318(2) 0.0298(2) 0.03261(17) -0.0026(2) -0.0014(2) -0.0020(3)
Li1 0.037(4) 0.030(3) 0.039(3) 0.000(3) -0.002(3) 0.000(4)
N1 0.0306(18) 0.0303(19) 0.0324(15) -0.0087(14) 0.0020(14) 0.0030(15)
N2 0.032(2) 0.0267(18) 0.0531(17) -0.0048(15) 0.0010(15) 0.0042(16)
N3 0.0576(18) 0.0382(15) 0.0469(14) 0.007(2) -0.003(2) 0.004(2)
N4 0.035(2) 0.0271(19) 0.0604(18) -0.0038(16) 0.0053(16) 0.0029(15)
N5 0.0319(19) 0.0250(17) 0.0399(16) -0.0011(15) 0.0020(16) 0.0018(14)
C1 0.025(2) 0.023(2) 0.0361(17) -0.0018(16) 0.0010(17) 0.0021(16)
C2 0.034(2) 0.031(2) 0.0402(18) -0.0078(18) -0.0056(17) -0.003(2)
C3 0.034(3) 0.023(2) 0.064(2) -0.0055(18) 0.003(2) 0.010(2)
C4 0.039(3) 0.028(2) 0.046(2) -0.0162(18) -0.005(2) -0.001(2)
C5 0.034(2) 0.022(2) 0.0382(18) -0.0003(19) -0.0041(18) -0.0046(19)
C6 0.046(3) 0.033(2) 0.057(2) 0.004(2) -0.002(2) -0.003(2)
C7 0.054(2) 0.044(2) 0.0419(16) -0.002(2) -0.001(2) -0.001(2)
C8 0.026(2) 0.046(2) 0.0497(18) 0.003(2) 0.0075(16) -0.004(2)
C9 0.048(3) 0.038(2) 0.035(2) -0.0003(18) -0.004(2) 0.002(2)
C10 0.075(4) 0.041(3) 0.052(2) 0.004(2) 0.007(2) -0.001(3)
C11 0.056(3) 0.041(3) 0.072(3) 0.010(2) 0.005(2) 0.016(2)
C12 0.109(4) 0.051(3) 0.087(3) 0.006(2) -0.053(3) 0.004(3)
C13 0.041(3) 0.042(2) 0.0293(19) -0.0044(18) 0.0129(19) -0.002(2)
C14 0.042(3) 0.075(3) 0.075(3) -0.031(2) 0.006(3) -0.022(3)
C15 0.050(3) 0.044(2) 0.055(2) -0.0235(19) 0.009(2) -0.020(2)
C16 0.115(4) 0.053(3) 0.046(2) 0.005(2) -0.013(2) -0.046(3)
C17 0.079(5) 0.065(7) 0.073(8) 0.025(5) 0.009(3) 0.017(5)
C18 0.121(13) 0.077(4) 0.053(4) 0.017(3) 0.026(9) 0.054(13)
C19 0.046(4) 0.048(4) 0.069(3) 0.028(3) 0.011(4) 0.005(3)
C20 0.038(5) 0.020(4) 0.097(3) 0.006(3) 0.001(3) 0.002(3)
C21 0.075(4) 0.054(7) 0.080(7) -0.035(6) -0.001(8) -0.004(9)
C22 0.032(3) 0.032(3) 0.062(4) -0.005(3) -0.003(4) -0.001(2)
C23 0.040(4) 0.034(3) 0.047(4) -0.004(3) -0.008(3) 0.007(3)
C24 0.029(6) 0.031(4) 0.050(3) 0.000(3) 0.007(4) -0.014(3)
C25 0.049(3) 0.047(5) 0.039(4) 0.008(3) 0.017(4) 0.019(5)
C17A 0.079(5) 0.065(7) 0.073(8) 0.025(5) 0.009(3) 0.017(5)
C18A 0.121(13) 0.077(4) 0.053(4) 0.017(3) 0.026(9) 0.054(13)
C19A 0.046(4) 0.048(4) 0.069(3) 0.028(3) 0.011(4) 0.005(3)
C20A 0.038(5) 0.020(4) 0.097(3) 0.006(3) 0.001(3) 0.002(3)
C21A 0.075(4) 0.054(7) 0.080(7) -0.035(6) -0.001(8) -0.004(9)
C22A 0.032(3) 0.032(3) 0.062(4) -0.005(3) -0.003(4) -0.001(2)
C23A 0.040(4) 0.034(3) 0.047(4) -0.004(3) -0.008(3) 0.007(3)
C24A 0.029(6) 0.031(4) 0.050(3) 0.000(3) 0.007(4) -0.014(3)
C25A 0.049(3) 0.047(5) 0.039(4) 0.008(3) 0.017(4) 0.019(5)

loop_
_atom_type_symbol
_atom_type_description
_atom_type_scat_dispersion_real
_atom_type_scat_dispersion_imag
_atom_type_scat_source
Zn Zn 0.2839 1.4301 'International Tables Vol C Tables 4.2.6.8 and 6.1.1.4'
Li Li -0.0003 0.0001 'International Tables Vol C Tables 4.2.6.8 and 6.1.1.4'
N N 0.0061 0.0033 'International Tables Vol C Tables 4.2.6.8 and 6.1.1.4'
C C 0.0033 0.0016 'International Tables Vol C Tables 4.2.6.8 and 6.1.1.4'
H H 0.0000 0.0000 'International Tables Vol C Tables 4.2.6.8 and 6.1.1.4'

loop_
_geom_angle_atom_site_label_1
_geom_angle_atom_site_label_2
_geom_angle_atom_site_label_3
_geom_angle
N1 Zn1 C13 112.35(13)
N1 Zn1 C9 112.98(13)
C13 Zn1 C9 134.58(16)
N2 Li1 N4 130.2(3)
N2 Li1 N5 113.6(3)
N4 Li1 N5 88.3(2)
N2 Li1 N3 110.8(3)
N4 Li1 N3 87.8(2)
N5 Li1 N3 124.3(3)
N2 Li1 C3 29.53(13)
N4 Li1 C3 159.7(3)
N5 Li1 C3 102.7(2)
N3 Li1 C3 99.6(2)
N2 Li1 C22 147.8(3)
N4 Li1 C22 32.10(16)
N5 Li1 C22 57.90(19)
N3 Li1 C22 97.0(3)
C3 Li1 C22 159.7(3)
N2 Li1 C23 125.6(3)
N4 Li1 C23 58.40(19)
N5 Li1 C23 30.83(15)
N3 Li1 C23 123.6(3)
C3 Li1 C23 128.3(3)
C22 Li1 C23 31.53(14)
C4 N1 C1 116.1(3)
C4 N1 Zn1 120.8(2)
C1 N1 Zn1 123.0(2)
C2 N2 C3 116.4(3)
C2 N2 Li1 132.9(3)
C3 N2 Li1 106.1(3)
C17 N3 C18 104.6(16)
C17 N3 C18A 122(2)
C18 N3 C17A 97(3)
C18A N3 C17A 116(3)
C17 N3 C19 116.9(17)
C18 N3 C19 108.3(8)
C18A N3 C19 88.1(17)
C17A N3 C19 123(4)
C17 N3 C19A 88.0(16)
C18 N3 C19A 132.2(12)
C18A N3 C19A 116(2)
C17A N3 C19A 95(3)
C17 N3 Li1 106.2(17)
C18 N3 Li1 118.0(13)
C18A N3 Li1 118(3)
C17A N3 Li1 108(3)
C19 N3 Li1 103.5(3)
C19A N3 Li1 101.3(6)
C21 N4 C22A 88.5(8)
C21A N4 C22A 107.0(17)
C21 N4 C20 111.2(5)
C21A N4 C20 88.3(11)
C22A N4 C20 130.1(7)
C21 N4 C20A 128.3(8)
C21A N4 C20A 107.5(13)
C22A N4 C20A 109.3(8)
C21 N4 C22 113.3(8)
C21A N4 C22 128.8(19)
C20 N4 C22 111.3(4)
C20A N4 C22 88.0(5)
C21 N4 Li1 116.3(9)
C21A N4 Li1 121(2)
C22A N4 Li1 107.6(6)
C20 N4 Li1 103.5(4)
C20A N4 Li1 104.1(7)
C22 N4 Li1 100.4(4)
C25A N5 C24 131.7(7)
C25A N5 C24A 114.5(9)
C25A N5 C23 86.5(8)
C24 N5 C23 112.4(5)
C24A N5 C23 129.4(10)
C24 N5 C25 105.9(4)
C24A N5 C25 87.0(7)
C23 N5 C25 109.4(4)
C25A N5 C23A 113.1(9)
C24 N5 C23A 88.5(5)
C24A N5 C23A 108.5(8)
C25 N5 C23A 131.9(7)
C25A N5 Li1 101.7(8)
C24 N5 Li1 115.9(5)
C24A N5 Li1 116.5(11)
C23 N5 Li1 101.8(3)
C25 N5 Li1 111.4(4)
C23A N5 Li1 101.9(6)
N1 C1 C2 108.9(2)
N1 C1 C5 112.7(2)
C2 C1 C5 114.6(2)
N1 C1 H1 106.7
C2 C1 H1 106.7
C5 C1 H1 106.7
N2 C2 C1 125.6(3)
N2 C2 H2 117.2
C1 C2 H2 117.2
C4 C3 N2 119.6(3)
C4 C3 Li1 148.3(3)
C4 C3 H3 120.2
N2 C3 H3 120.2
Li1 C3 H3 82.3
N1 C4 C3 124.5(3)
N1 C4 H4 117.7
C3 C4 H4 117.7
C6 C5 C8 108.4(3)
C6 C5 C7 109.2(3)
C8 C5 C7 108.8(3)
C6 C5 C1 111.6(3)
C8 C5 C1 110.2(2)
C7 C5 C1 108.5(3)
C5 C6 H6A 109.5
C5 C6 H6B 109.5
H6A C6 H6B 109.5
C5 C6 H6C 109.5
H6A C6 H6C 109.5
H6B C6 H6C 109.5
C5 C7 H7A 109.5
C5 C7 H7B 109.5
H7A C7 H7B 109.5
C5 C7 H7C 109.5
H7A C7 H7C 109.5
H7B C7 H7C 109.5
C5 C8 H8A 109.5
C5 C8 H8B 109.5
H8A C8 H8B 109.5
C5 C8 H8C 109.5
H8A C8 H8C 109.5
H8B C8 H8C 109.5
C12 C9 C10 107.0(3)
C12 C9 C11 109.6(3)
C10 C9 C11 107.1(3)
C12 C9 Zn1 109.7(2)
C10 C9 Zn1 109.1(2)
C11 C9 Zn1 114.1(2)
C9 C10 H10A 109.5
C9 C10 H10B 109.5
H10A C10 H10B 109.5
C9 C10 H10C 109.5
H10A C10 H10C 109.5
H10B C10 H10C 109.5
C9 C11 H11A 109.5
C9 C11 H11B 109.5
H11A C11 H11B 109.5
C9 C11 H11C 109.5
H11A C11 H11C 109.5
H11B C11 H11C 109.5
C9 C12 H12A 109.5
C9 C12 H12B 109.5
H12A C12 H12B 109.5
C9 C12 H12C 109.5
H12A C12 H12C 109.5
H12B C12 H12C 109.5
C16 C13 C14 107.6(3)
C16 C13 C15 108.2(3)
C14 C13 C15 106.5(3)
C16 C13 Zn1 113.8(2)
C14 C13 Zn1 108.4(2)
C15 C13 Zn1 112.1(2)
C13 C14 H14A 109.5
C13 C14 H14B 109.5
H14A C14 H14B 109.5
C13 C14 H14C 109.5
H14A C14 H14C 109.5
H14B C14 H14C 109.5
C13 C15 H15A 109.5
C13 C15 H15B 109.5
H15A C15 H15B 109.5
C13 C15 H15C 109.5
H15A C15 H15C 109.5
H15B C15 H15C 109.5
C13 C16 H16A 109.5
C13 C16 H16B 109.5
H16A C16 H16B 109.5
C13 C16 H16C 109.5
H16A C16 H16C 109.5
H16B C16 H16C 109.5
N3 C17 H17A 107.5
N3 C17 H17B 110.9
H17A C17 H17B 109.5
N3 C17 H17C 110.0
H17A C17 H17C 109.5
H17B C17 H17C 109.5
N3 C17 H17D 115.0
H17A C17 H17D 133.5
H17B C17 H17D 72.4
N3 C17 H17E 114.4
H17B C17 H17E 115.0
H17C C17 H17E 95.9
H17D C17 H17E 121.7
N3 C17 H17F 99.3
H17A C17 H17F 86.2
H17C C17 H17F 139.8
H17D C17 H17F 104.1
H17E C17 H17F 96.4
N3 C18 H18A 109.5
N3 C18 H18B 109.5
N3 C18 H18C 109.5
N3 C19 C20 109.1(5)
N3 C19 H19A 109.9
C20 C19 H19A 109.9
N3 C19 H19B 109.9
C20 C19 H19B 109.9
H19A C19 H19B 108.3
N4 C20 C19 114.2(5)
N4 C20 H20A 108.7
C19 C20 H20A 108.7
N4 C20 H20B 108.7
C19 C20 H20B 108.7
H20A C20 H20B 107.6
N4 C21 H21A 109.5
N4 C21 H21B 109.5
N4 C21 H21C 109.5
N4 C22 C23 109.8(5)
N4 C22 Li1 47.5(3)
C23 C22 Li1 75.5(4)
N4 C22 H22A 109.7
C23 C22 H22A 109.7
Li1 C22 H22A 92.3
N4 C22 H22B 109.7
C23 C22 H22B 109.7
Li1 C22 H22B 154.7
H22A C22 H22B 108.2
N5 C23 C22 109.2(5)
N5 C23 Li1 47.4(3)
C22 C23 Li1 73.0(4)
N5 C23 H23A 109.8
C22 C23 H23A 109.8
Li1 C23 H23A 95.1
N5 C23 H23B 109.8
C22 C23 H23B 109.8
Li1 C23 H23B 153.0
H23A C23 H23B 108.3
N5 C24 H24A 109.5
N5 C24 H24B 109.5
N5 C24 H24C 109.5
N5 C25 H25A 109.5
N5 C25 H25B 109.5
N5 C25 H25C 109.5
N3 C17A H17A 109.3
N3 C17A H17B 117.8
H17A C17A H17B 123.9
N3 C17A H17C 99.3
H17A C17A H17C 98.3
H17B C17A H17C 102.3
N3 C17A H17D 106.1
H17A C17A H17D 122.8
H17B C17A H17D 71.5
N3 C17A H17E 113.7
H17B C17A H17E 125.9
H17C C17A H17E 84.7
H17D C17A H17E 109.5
N3 C17A H17F 108.6
H17A C17A H17F 99.9
H17C C17A H17F 139.1
H17D C17A H17F 109.5
H17E C17A H17F 109.5
N3 C18A H18D 109.5
N3 C18A H18E 109.5
H18D C18A H18E 109.5
N3 C18A H18F 109.5
H18D C18A H18F 109.5
H18E C18A H18F 109.5
N3 C19A C20A 110.2(10)
N3 C19A H19C 109.6
C20A C19A H19C 109.6
N3 C19A H19D 109.6
C20A C19A H19D 109.6
H19C C19A H19D 108.1
N4 C20A C19A 108.0(10)
N4 C20A H20C 110.1
C19A C20A H20C 110.1
N4 C20A H20D 110.1
C19A C20A H20D 110.1
H20C C20A H20D 108.4
N4 C21A H21D 109.5
N4 C21A H21E 109.5
H21D C21A H21E 109.5
N4 C21A H21F 109.5
H21D C21A H21F 109.5
H21E C21A H21F 109.5
N4 C22A C23A 110.3(10)
N4 C22A H22C 109.6
C23A C22A H22C 109.6
N4 C22A H22D 109.6
C23A C22A H22D 109.6
H22C C22A H22D 108.1
N5 C23A C22A 116.0(11)
N5 C23A H23C 108.3
C22A C23A H23C 108.3
N5 C23A H23D 108.3
C22A C23A H23D 108.3
H23C C23A H23D 107.4
N5 C24A H24D 109.5
N5 C24A H24E 109.5
H24D C24A H24E 109.5
N5 C24A H24F 109.5
H24D C24A H24F 109.5
H24E C24A H24F 109.5
N5 C25A H25D 109.5
N5 C25A H25E 109.5
H25D C25A H25E 109.5
N5 C25A H25F 109.5
H25D C25A H25F 109.5
H25E C25A H25F 109.5

loop_
_geom_bond_atom_site_label_1
_geom_bond_atom_site_label_2
_geom_bond_distance
Zn1 N1 2.021(3)
Zn1 C13 2.028(4)
Zn1 C9 2.029(3)
Li1 N2 1.981(6)
Li1 N4 2.066(6)
Li1 N5 2.097(6)
Li1 N3 2.105(5)
Li1 C3 2.723(7)
Li1 C22 2.754(9)
Li1 C23 2.788(8)
N1 C4 1.338(4)
N1 C1 1.480(3)
N2 C2 1.281(4)
N2 C3 1.397(4)
N3 C17 1.465(7)
N3 C18 1.466(7)
N3 C18A 1.471(10)
N3 C17A 1.473(10)
N3 C19 1.475(5)
N3 C19A 1.510(8)
N4 C21 1.462(6)
N4 C21A 1.474(10)
N4 C22A 1.476(8)
N4 C20 1.478(6)
N4 C20A 1.482(9)
N4 C22 1.488(5)
N5 C25A 1.448(9)
N5 C24 1.451(6)
N5 C24A 1.459(9)
N5 C23 1.459(5)
N5 C25 1.490(6)
N5 C23A 1.492(9)
C1 C2 1.504(4)
C1 C5 1.557(4)
C1 H1 1.0000
C2 H2 0.9500
C3 C4 1.362(5)
C3 H3 0.9500
C4 H4 0.9500
C5 C6 1.524(4)
C5 C8 1.531(4)
C5 C7 1.538(4)
C6 H6A 0.9800
C6 H6B 0.9800
C6 H6C 0.9800
C7 H7A 0.9800
C7 H7B 0.9800
C7 H7C 0.9800
C8 H8A 0.9800
C8 H8B 0.9800
C8 H8C 0.9800
C9 C12 1.520(4)
C9 C10 1.521(5)
C9 C11 1.527(4)
C10 H10A 0.9800
C10 H10B 0.9800
C10 H10C 0.9800
C11 H11A 0.9800
C11 H11B 0.9800
C11 H11C 0.9800
C12 H12A 0.9800
C12 H12B 0.9800
C12 H12C 0.9800
C13 C16 1.521(4)
C13 C14 1.527(5)
C13 C15 1.528(4)
C14 H14A 0.9800
C14 H14B 0.9800
C14 H14C 0.9800
C15 H15A 0.9800
C15 H15B 0.9800
C15 H15C 0.9800
C16 H16A 0.9800
C16 H16B 0.9800
C16 H16C 0.9800
C17 H17A 0.9800
C17 H17B 0.9800
C17 H17C 0.9800
C17 H17D 0.8531
C17 H17E 0.9780
C17 H17F 1.1623
C18 H18A 0.9800
C18 H18B 0.9800
C18 H18C 0.9800
C19 C20 1.516(7)
C19 H19A 0.9900
C19 H19B 0.9900
C20 H20A 0.9900
C20 H20B 0.9900
C21 H21A 0.9800
C21 H21B 0.9800
C21 H21C 0.9800
C22 C23 1.506(6)
C22 H22A 0.9900
C22 H22B 0.9900
C23 H23A 0.9900
C23 H23B 0.9900
C24 H24A 0.9800
C24 H24B 0.9800
C24 H24C 0.9800
C25 H25A 0.9800
C25 H25B 0.9800
C25 H25C 0.9800
C17A H17A 0.9393
C17A H17B 0.8741
C17A H17C 1.1670
C17A H17D 0.9800
C17A H17E 0.9800
C17A H17F 0.9800
C18A H18D 0.9800
C18A H18E 0.9800
C18A H18F 0.9800
C19A C20A 1.525(9)
C19A H19C 0.9900
C19A H19D 0.9900
C20A H20C 0.9900
C20A H20D 0.9900
C21A H21D 0.9800
C21A H21E 0.9800
C21A H21F 0.9800
C22A C23A 1.521(9)
C22A H22C 0.9900
C22A H22D 0.9900
C23A H23C 0.9900
C23A H23D 0.9900
C24A H24D 0.9800
C24A H24E 0.9800
C24A H24F 0.9800
C25A H25D 0.9800
C25A H25E 0.9800
C25A H25F 0.9800

loop_
_geom_torsion_atom_site_label_1
_geom_torsion_atom_site_label_2
_geom_torsion_atom_site_label_3
_geom_torsion_atom_site_label_4
_geom_torsion
C13 Zn1 N1 C4 -45.4(3)
C9 Zn1 N1 C4 131.7(3)
C13 Zn1 N1 C1 137.3(2)
C9 Zn1 N1 C1 -45.6(2)
N4 Li1 N2 C2 -23.5(6)
N5 Li1 N2 C2 -132.6(4)
N3 Li1 N2 C2 81.9(4)
C3 Li1 N2 C2 154.0(5)
C22 Li1 N2 C2 -65.9(7)
C23 Li1 N2 C2 -99.7(5)
N4 Li1 N2 C3 -177.5(3)
N5 Li1 N2 C3 73.4(3)
N3 Li1 N2 C3 -72.0(3)
C22 Li1 N2 C3 140.2(6)
C23 Li1 N2 C3 106.3(3)
N2 Li1 N3 C17 -27.3(16)
N4 Li1 N3 C17 105.3(16)
N5 Li1 N3 C17 -168.3(16)
C3 Li1 N3 C17 -55.7(16)
C22 Li1 N3 C17 136.1(16)
C23 Li1 N3 C17 154.3(16)
N2 Li1 N3 C18 89.5(7)
N4 Li1 N3 C18 -137.9(7)
N5 Li1 N3 C18 -51.5(8)
C3 Li1 N3 C18 61.1(7)
C22 Li1 N3 C18 -107.1(7)
C23 Li1 N3 C18 -88.8(7)
N2 Li1 N3 C18A 114.0(17)
N4 Li1 N3 C18A -113.4(17)
N5 Li1 N3 C18A -27.0(17)
C3 Li1 N3 C18A 85.6(17)
C22 Li1 N3 C18A -82.6(17)
C23 Li1 N3 C18A -64.4(18)
N2 Li1 N3 C17A -19(3)
N4 Li1 N3 C17A 113(3)
N5 Li1 N3 C17A -160(3)
C3 Li1 N3 C17A -48(3)
C22 Li1 N3 C17A 144(3)
C23 Li1 N3 C17A 162(3)
N2 Li1 N3 C19 -151.0(4)
N4 Li1 N3 C19 -18.4(4)
N5 Li1 N3 C19 68.0(5)
C3 Li1 N3 C19 -179.4(3)
C22 Li1 N3 C19 12.4(4)
C23 Li1 N3 C19 30.7(5)
N2 Li1 N3 C19A -118.5(6)
N4 Li1 N3 C19A 14.1(6)
N5 Li1 N3 C19A 100.5(6)
C3 Li1 N3 C19A -146.9(6)
C22 Li1 N3 C19A 44.9(6)
C23 Li1 N3 C19A 63.1(7)
N2 Li1 N4 C21 -14.9(7)
N5 Li1 N4 C21 105.1(6)
N3 Li1 N4 C21 -130.5(6)
C3 Li1 N4 C21 -18.5(10)
C22 Li1 N4 C21 122.7(6)
C23 Li1 N4 C21 97.1(6)
N2 Li1 N4 C21A 11.1(14)
N5 Li1 N4 C21A 131.0(13)
N3 Li1 N4 C21A -104.5(13)
C3 Li1 N4 C21A 7.5(16)
C22 Li1 N4 C21A 148.6(13)
C23 Li1 N4 C21A 123.1(14)
N2 Li1 N4 C22A -112.1(7)
N5 Li1 N4 C22A 7.8(7)
N3 Li1 N4 C22A 132.3(7)
C3 Li1 N4 C22A -115.7(10)
C22 Li1 N4 C22A 25.4(6)
C23 Li1 N4 C22A -0.1(7)
N2 Li1 N4 C20 107.3(4)
N5 Li1 N4 C20 -132.7(3)
N3 Li1 N4 C20 -8.3(4)
C3 Li1 N4 C20 103.8(8)
C22 Li1 N4 C20 -115.1(4)
C23 Li1 N4 C20 -140.6(4)
N2 Li1 N4 C20A 131.9(6)
N5 Li1 N4 C20A -108.1(6)
N3 Li1 N4 C20A 16.3(6)
C3 Li1 N4 C20A 128.3(9)
C22 Li1 N4 C20A -90.5(6)
C23 Li1 N4 C20A -116.0(6)
N2 Li1 N4 C22 -137.6(4)
N5 Li1 N4 C22 -17.6(3)
N3 Li1 N4 C22 106.8(3)
C3 Li1 N4 C22 -141.1(7)
C23 Li1 N4 C22 -25.5(4)
N2 Li1 N5 C25A 31.7(8)
N4 Li1 N5 C25A -102.1(7)
N3 Li1 N5 C25A 171.8(8)
C3 Li1 N5 C25A 60.7(8)
C22 Li1 N5 C25A -113.0(8)
C23 Li1 N5 C25A -88.8(7)
N2 Li1 N5 C24 -117.2(4)
N4 Li1 N5 C24 109.0(4)
N3 Li1 N5 C24 22.9(5)
C3 Li1 N5 C24 -88.2(4)
C22 Li1 N5 C24 98.1(4)
C23 Li1 N5 C24 122.3(4)
N2 Li1 N5 C24A -93.5(7)
N4 Li1 N5 C24A 132.7(7)
N3 Li1 N5 C24A 46.5(8)
C3 Li1 N5 C24A -64.6(7)
C22 Li1 N5 C24A 121.8(7)
C23 Li1 N5 C24A 145.9(8)
N2 Li1 N5 C23 120.5(4)
N4 Li1 N5 C23 -13.3(4)
N3 Li1 N5 C23 -99.4(4)
C3 Li1 N5 C23 149.5(3)
C22 Li1 N5 C23 -24.2(4)
N2 Li1 N5 C25 4.1(4)
N4 Li1 N5 C25 -129.7(3)
N3 Li1 N5 C25 144.1(4)
C3 Li1 N5 C25 33.0(4)
C22 Li1 N5 C25 -140.7(4)
C23 Li1 N5 C25 -116.5(4)
N2 Li1 N5 C23A 148.6(6)
N4 Li1 N5 C23A 14.9(6)
N3 Li1 N5 C23A -71.3(6)
C3 Li1 N5 C23A 177.6(6)
C22 Li1 N5 C23A 3.9(6)
C23 Li1 N5 C23A 28.1(5)
C4 N1 C1 C2 -29.8(3)
Zn1 N1 C1 C2 147.6(2)
C4 N1 C1 C5 98.6(3)
Zn1 N1 C1 C5 -84.0(3)
C3 N2 C2 C1 -8.2(5)
Li1 N2 C2 C1 -160.1(3)
N1 C1 C2 N2 29.7(4)
C5 C1 C2 N2 -97.6(4)
C2 N2 C3 C4 -14.0(4)
Li1 N2 C3 C4 145.0(3)
C2 N2 C3 Li1 -159.0(4)
N2 Li1 C3 C4 -71.8(5)
N4 Li1 C3 C4 -66.2(10)
N5 Li1 C3 C4 172.4(5)
N3 Li1 C3 C4 43.8(6)
C22 Li1 C3 C4 -172.0(7)
C23 Li1 C3 C4 -168.2(5)
N4 Li1 C3 N2 5.6(7)
N5 Li1 C3 N2 -115.8(3)
N3 Li1 C3 N2 115.6(3)
C22 Li1 C3 N2 -100.2(8)
C23 Li1 C3 N2 -96.5(4)
C1 N1 C4 C3 12.6(5)
Zn1 N1 C4 C3 -164.9(3)
N2 C3 C4 N1 11.7(5)
Li1 C3 C4 N1 61.5(7)
N1 C1 C5 C6 -61.5(3)
C2 C1 C5 C6 63.9(4)
N1 C1 C5 C8 59.1(3)
C2 C1 C5 C8 -175.6(3)
N1 C1 C5 C7 178.1(2)
C2 C1 C5 C7 -56.6(3)
N1 Zn1 C9 C12 -159.2(3)
C13 Zn1 C9 C12 17.0(4)
N1 Zn1 C9 C10 -42.4(3)
C13 Zn1 C9 C10 133.9(2)
N1 Zn1 C9 C11 77.4(3)
C13 Zn1 C9 C11 -106.4(3)
N1 Zn1 C13 C16 -33.6(3)
C9 Zn1 C13 C16 150.1(3)
N1 Zn1 C13 C14 -153.3(2)
C9 Zn1 C13 C14 30.5(3)
N1 Zn1 C13 C15 89.5(3)
C9 Zn1 C13 C15 -86.8(3)
C17 N3 C19 C20 -75.4(17)
C18 N3 C19 C20 166.9(13)
C18A N3 C19 C20 159(3)
C17A N3 C19 C20 -81(4)
C19A N3 C19 C20 -48.8(11)
Li1 N3 C19 C20 41.0(6)
C21 N4 C20 C19 160.5(11)
C21A N4 C20 C19 156(2)
C22A N4 C20 C19 -92.6(9)
C20A N4 C20 C19 -59.5(18)
C22 N4 C20 C19 -72.1(8)
Li1 N4 C20 C19 34.9(7)
N3 C19 C20 N4 -54.6(9)
C21 N4 C22 C23 -78.5(10)
C21A N4 C22 C23 -98.8(19)
C22A N4 C22 C23 -63.0(17)
C20 N4 C22 C23 155.3(5)
C20A N4 C22 C23 150.2(10)
Li1 N4 C22 C23 46.2(6)
C21 N4 C22 Li1 -124.7(8)
C21A N4 C22 Li1 -145.0(18)
C22A N4 C22 Li1 -109.2(19)
C20 N4 C22 Li1 109.1(4)
C20A N4 C22 Li1 104.0(7)
N2 Li1 C22 N4 75.4(6)
N5 Li1 C22 N4 159.1(4)
N3 Li1 C22 N4 -74.5(3)
C3 Li1 C22 N4 141.1(7)
C23 Li1 C22 N4 135.4(6)
N2 Li1 C22 C23 -60.0(8)
N4 Li1 C22 C23 -135.4(6)
N5 Li1 C22 C23 23.7(4)
N3 Li1 C22 C23 150.1(5)
C3 Li1 C22 C23 5.6(10)
C25A N5 C23 C22 143.5(9)
C24 N5 C23 C22 -82.4(8)
C24A N5 C23 C22 -97.3(13)
C25 N5 C23 C22 160.2(6)
C23A N5 C23 C22 -50.9(14)
Li1 N5 C23 C22 42.2(6)
C25A N5 C23 Li1 101.3(7)
C24 N5 C23 Li1 -124.7(5)
C24A N5 C23 Li1 -139.5(12)
C25 N5 C23 Li1 117.9(4)
C23A N5 C23 Li1 -93.1(16)
N4 C22 C23 N5 -64.6(8)
Li1 C22 C23 N5 -31.2(5)
N4 C22 C23 Li1 -33.4(4)
N2 Li1 C23 N5 -76.1(5)
N4 Li1 C23 N5 164.4(4)
N3 Li1 C23 N5 102.0(4)
C3 Li1 C23 N5 -39.1(4)
C22 Li1 C23 N5 138.4(6)
N2 Li1 C23 C22 145.4(5)
N4 Li1 C23 C22 26.0(4)
N5 Li1 C23 C22 -138.4(6)
N3 Li1 C23 C22 -36.4(6)
C3 Li1 C23 C22 -177.5(4)
C17 N3 C19A C20A -148.7(19)
C18 N3 C19A C20A 103.3(17)
C18A N3 C19A C20A 86(3)
C17A N3 C19A C20A -152(3)
C19 N3 C19A C20A 54.8(10)
Li1 N3 C19A C20A -42.6(12)
C21 N4 C20A C19A 97.5(16)
C21A N4 C20A C19A 86(2)
C22A N4 C20A C19A -158.6(10)
C20 N4 C20A C19A 47.7(14)
C22 N4 C20A C19A -144.0(12)
Li1 N4 C20A C19A -43.9(12)
N3 C19A C20A N4 61.7(16)
C21 N4 C22A C23A -146.2(14)
C21A N4 C22A C23A -160(2)
C20 N4 C22A C23A 97.0(13)
C20A N4 C22A C23A 83.5(16)
C22 N4 C22A C23A 48.0(12)
Li1 N4 C22A C23A -29.0(14)
C25A N5 C23A C22A 71.6(16)
C24 N5 C23A C22A -153.0(13)
C24A N5 C23A C22A -160.2(15)
C23 N5 C23A C22A 56.0(12)
C25 N5 C23A C22A 96.8(14)
Li1 N5 C23A C22A -36.7(13)
N4 C22A C23A N5 47.0(18)
